data_7150163
loop_
_publ_author_name
'Spivey, Alan C.'
'Colley, Jacqueline'
'Sprigens, Lindsey'
'Hancock, Susan M.'
'Cameron, D. Stuart'
'Chigboh, Kordi I.'
'Veitch, Gemma'
'Frampton, Christopher S.'
'Adams, Harry'

_publ_section_title
;
 The synthesis of water soluble decalin-based thiols and
 S-nitrosothiols--model systems for studying the reactions of nitric
 oxide with protein thiols.
;
_journal_issue 10
_journal_name_full 'Organic &amp; biomolecular chemistry'
_journal_page_first 1942
_journal_page_last 1952
_journal_paper_doi 10.1039/b503758a
_journal_volume 3
_journal_year 2005
_chemical_formula_sum 'C16 H27 N O6 S'
_chemical_formula_weight 361.45
_chemical_name_systematic
;
?
;
_space_group_IT_number 14
_symmetry_cell_setting monoclinic
_symmetry_space_group_name_Hall '-P 2ybc'
_symmetry_space_group_name_H-M 'P 1 21/c 1'
_atom_sites_solution_hydrogens geom
_atom_sites_solution_primary direct
_atom_sites_solution_secondary difmap
_audit_creation_method SHELXL-97
_cell_angle_alpha 90.0000
_cell_angle_beta 97.582(4)
_cell_angle_gamma 90.0000
_cell_formula_units_Z 4
_cell_length_a 15.095(1)
_cell_length_b 10.338(6)
_cell_length_c 11.718(5)
_cell_measurement_reflns_used 4268
_cell_measurement_temperature 120(1)
_cell_measurement_theta_max 27.485
_cell_measurement_theta_min 2.910
_cell_volume 1812.6(13)
_computing_cell_refinement 'HKL Scalepack (Otwinowski & Minor 1997)'
_computing_data_collection 'Collect (Nonius BV, 1997-2000)'
_computing_data_reduction 'HKL Denzo and Scalepack (Otwinowski & Minor 1997)'
_computing_molecular_graphics 'SHELXTL V5.10 (Sheldrick, 1997)'
_computing_publication_material 'SHELXTL V5.10 (Sheldrick, 1997)'
_computing_structure_refinement 'SHELXTL V5.10 (Sheldrick, 1997)'
_computing_structure_solution 'SHELXTL V5.10 (Sheldrick, 1997)'
_diffrn_ambient_temperature 120(1)
_diffrn_detector_area_resol_mean 9
_diffrn_measured_fraction_theta_full 0.998
_diffrn_measured_fraction_theta_max 0.998
_diffrn_measurement_device '95mm CCD camera on \k-goniostat'
_diffrn_measurement_device_type KappaCCD
_diffrn_measurement_method CCD
_diffrn_radiation_monochromator
;
graphite
graded mirror
;
_diffrn_radiation_source 'fine-focus sealed tube'
_diffrn_radiation_type MoK\a
_diffrn_radiation_wavelength 0.71073
_diffrn_reflns_av_R_equivalents 0.1151
_diffrn_reflns_av_sigmaI/netI 0.0503
_diffrn_reflns_limit_h_max 18
_diffrn_reflns_limit_h_min -18
_diffrn_reflns_limit_k_max 12
_diffrn_reflns_limit_k_min -12
_diffrn_reflns_limit_l_max 14
_diffrn_reflns_limit_l_min -14
_diffrn_reflns_number 3744
_diffrn_reflns_theta_full 26.37
_diffrn_reflns_theta_max 26.37
_diffrn_reflns_theta_min 3.06
_exptl_absorpt_coefficient_mu 0.209
_exptl_absorpt_correction_type none
_exptl_crystal_colour colourless
_exptl_crystal_density_diffrn 1.324
_exptl_crystal_density_method 'not measured'
_exptl_crystal_description block
_exptl_crystal_F_000 776
_exptl_crystal_size_max 0.35
_exptl_crystal_size_mid 0.20
_exptl_crystal_size_min 0.17
_refine_diff_density_max 0.817
_refine_diff_density_min -0.320
_refine_diff_density_rms 0.083
_refine_ls_extinction_method none
_refine_ls_goodness_of_fit_ref 1.010
_refine_ls_hydrogen_treatment mixed
_refine_ls_matrix_type full
_refine_ls_number_parameters 223
_refine_ls_number_reflns 3699
_refine_ls_number_restraints 0
_refine_ls_restrained_S_all 1.010
_refine_ls_R_factor_all 0.1230
_refine_ls_R_factor_gt 0.0943
_refine_ls_shift/su_max 0.005
_refine_ls_shift/su_mean 0.001
_refine_ls_structure_factor_coef Fsqd
_refine_ls_weighting_details 'calc w=1/[\s^2^(Fo^2^)+(0.1380P)^2^+7.5000P] where P=(Fo^2^+2Fc^2^)/3'
_refine_ls_weighting_scheme calc
_refine_ls_wR_factor_gt 0.2759
_refine_ls_wR_factor_ref 0.2950
_reflns_number_gt 2778
_reflns_number_total 3744
_reflns_threshold_expression >2sigma(I)
_cod_data_source_file b503758a.txt
_cod_data_source_block s95
_cod_depositor_comments
;
The following automatic conversions were performed:
'_symmetry_cell_setting' value 'Monoclinic' changed to 'monoclinic'
according to '/home/saulius/struct/CIF-dictionaries/cif_core.dic'
dictionary named 'cif_core.dic' version 2.4.1 from 2010-06-29.

Automatic conversion script
Id: cif_fix_enum 1527 2010-12-29 10:47:43Z saulius 
;
_cod_original_cell_volume 1812.7(18)
_cod_original_sg_symbol_H-M 'P2(1)/c '
_cod_database_code 7150163

loop_
_symmetry_equiv_pos_as_xyz
'x, y, z'
'-x, y+1/2, -z+1/2'
'-x, -y, -z'
'x, -y-1/2, z-1/2'

loop_
_atom_site_label
_atom_site_type_symbol
_atom_site_fract_x
_atom_site_fract_y
_atom_site_fract_z
_atom_site_U_iso_or_equiv
_atom_site_adp_type
_atom_site_occupancy
_atom_site_symmetry_multiplicity
_atom_site_calc_flag
_atom_site_refinement_flags
_atom_site_disorder_assembly
_atom_site_disorder_group
S1 S 0.02620(10) 0.03366(15) 0.18283(13) 0.0399(4) Uani 1 1 d . . .
O1 O -0.1138(3) -0.0190(5) 0.2637(5) 0.0672(15) Uani 1 1 d . . .
O2 O 0.2897(2) -0.0198(3) 0.2272(3) 0.0295(8) Uani 1 1 d . . .
O3 O 0.6061(3) -0.0343(4) 0.2929(4) 0.0422(10) Uani 1 1 d . . .
O4 O 0.4500(3) -0.0159(4) 0.3794(3) 0.0337(9) Uani 1 1 d . . .
O5 O 0.4635(4) -0.3079(4) 0.5412(4) 0.0568(13) Uani 1 1 d . . .
O6 O 0.5646(3) -0.2119(4) 0.4510(4) 0.0417(10) Uani 1 1 d . . .
H6C H 0.574(5) -0.150(8) 0.427(7) 0.06(3) Uiso 1 1 d . . .
N1 N -0.0372(4) -0.0460(6) 0.2763(5) 0.0542(15) Uani 1 1 d . . .
C1 C 0.1559(4) -0.0030(5) 0.3706(4) 0.0352(12) Uani 1 1 d . . .
H1A H 0.1082 -0.0423 0.4097 0.042 Uiso 1 1 calc R . .
H1B H 0.2132 -0.0439 0.4022 0.042 Uiso 1 1 calc R . .
C2 C 0.1608(5) 0.1412(6) 0.3975(5) 0.0449(15) Uani 1 1 d . . .
H2A H 0.1008 0.1799 0.3777 0.054 Uiso 1 1 calc R . .
H2B H 0.1791 0.1534 0.4811 0.054 Uiso 1 1 calc R . .
C3 C 0.2263(4) 0.2105(6) 0.3316(5) 0.0434(14) Uani 1 1 d . . .
H3A H 0.2878 0.1821 0.3605 0.052 Uiso 1 1 calc R . .
H3B H 0.2225 0.3048 0.3449 0.052 Uiso 1 1 calc R . .
C4 C 0.2067(4) 0.1829(5) 0.2027(5) 0.0374(13) Uani 1 1 d . . .
H4A H 0.2525 0.2259 0.1626 0.045 Uiso 1 1 calc R . .
H4B H 0.1478 0.2198 0.1724 0.045 Uiso 1 1 calc R . .
C5 C 0.1904(4) 0.0080(5) 0.0474(4) 0.0355(12) Uani 1 1 d . . .
H5A H 0.1317 0.0435 0.0143 0.043 Uiso 1 1 calc R . .
H5B H 0.2371 0.0508 0.0088 0.043 Uiso 1 1 calc R . .
C6 C 0.1921(4) -0.1365(6) 0.0247(5) 0.0402(13) Uani 1 1 d . . .
H6A H 0.2530 -0.1701 0.0493 0.048 Uiso 1 1 calc R . .
H6B H 0.1773 -0.1524 -0.0589 0.048 Uiso 1 1 calc R . .
C7 C 0.1260(4) -0.2085(6) 0.0888(5) 0.0415(14) Uani 1 1 d . . .
H7A H 0.1335 -0.3027 0.0782 0.050 Uiso 1 1 calc R . .
H7B H 0.0644 -0.1853 0.0550 0.050 Uiso 1 1 calc R . .
C8 C 0.1377(4) -0.1782(5) 0.2170(5) 0.0360(12) Uani 1 1 d . . .
H8A H 0.1950 -0.2153 0.2534 0.043 Uiso 1 1 calc R . .
H8B H 0.0889 -0.2200 0.2523 0.043 Uiso 1 1 calc R . .
C9 C 0.1371(3) -0.0325(5) 0.2416(4) 0.0299(11) Uani 1 1 d . . .
C10 C 0.2067(3) 0.0379(5) 0.1771(4) 0.0297(11) Uani 1 1 d . . .
C11 C 0.3685(4) 0.0342(5) 0.1925(5) 0.0351(12) Uani 1 1 d . . .
H11A H 0.3704 0.1283 0.2080 0.042 Uiso 1 1 calc R . .
H11B H 0.3686 0.0210 0.1089 0.042 Uiso 1 1 calc R . .
C12 C 0.4485(4) -0.0297(5) 0.2577(4) 0.0318(11) Uani 1 1 d . . .
H12A H 0.4477 -0.1238 0.2379 0.038 Uiso 1 1 calc R . .
C13 C 0.5332(4) 0.0292(5) 0.2287(5) 0.0337(12) Uani 1 1 d . . .
H13A H 0.5367 0.0196 0.1453 0.040 Uiso 1 1 calc R . .
H13B H 0.5348 0.1226 0.2475 0.040 Uiso 1 1 calc R . .
C14 C 0.6889(4) 0.0278(7) 0.2832(6) 0.0490(16) Uani 1 1 d . . .
H14A H 0.7372 -0.0176 0.3312 0.074 Uiso 1 1 calc R . .
H14B H 0.6864 0.1177 0.3089 0.074 Uiso 1 1 calc R . .
H14C H 0.7001 0.0259 0.2027 0.074 Uiso 1 1 calc R . .
C15 C 0.4152(4) -0.1216(6) 0.4358(5) 0.0371(13) Uani 1 1 d . . .
H15A H 0.3681 -0.1638 0.3816 0.045 Uiso 1 1 calc R . .
H15B H 0.3867 -0.0882 0.5013 0.045 Uiso 1 1 calc R . .
C16 C 0.4831(4) -0.2213(5) 0.4801(5) 0.0386(13) Uani 1 1 d . . .

loop_
_atom_site_aniso_label
_atom_site_aniso_U_11
_atom_site_aniso_U_22
_atom_site_aniso_U_33
_atom_site_aniso_U_23
_atom_site_aniso_U_13
_atom_site_aniso_U_12
S1 0.0358(8) 0.0436(8) 0.0394(8) 0.0026(6) 0.0023(6) 0.0040(6)
O1 0.044(3) 0.066(3) 0.092(4) -0.004(3) 0.012(3) 0.000(2)
O2 0.0309(18) 0.0293(18) 0.0277(17) 0.0055(14) 0.0011(14) 0.0007(15)
O3 0.036(2) 0.040(2) 0.052(2) 0.0075(19) 0.0102(18) -0.0028(17)
O4 0.039(2) 0.035(2) 0.0269(18) -0.0006(15) 0.0046(15) -0.0026(16)
O5 0.082(3) 0.042(2) 0.050(3) 0.016(2) 0.022(2) 0.007(2)
O6 0.053(3) 0.033(2) 0.037(2) -0.0010(19) 0.0015(19) 0.007(2)
N1 0.037(3) 0.055(4) 0.071(4) -0.014(3) 0.007(3) -0.005(2)
C1 0.041(3) 0.042(3) 0.023(2) 0.001(2) 0.005(2) 0.003(2)
C2 0.060(4) 0.047(4) 0.027(3) -0.008(2) 0.005(3) 0.006(3)
C3 0.057(4) 0.033(3) 0.038(3) -0.005(2) -0.002(3) 0.000(3)
C4 0.050(3) 0.024(3) 0.037(3) 0.003(2) 0.003(2) 0.003(2)
C5 0.041(3) 0.039(3) 0.024(3) -0.001(2) -0.002(2) 0.003(2)
C6 0.044(3) 0.046(3) 0.029(3) -0.006(2) 0.002(2) 0.004(3)
C7 0.047(3) 0.035(3) 0.042(3) -0.012(2) 0.004(3) -0.002(3)
C8 0.040(3) 0.033(3) 0.036(3) 0.003(2) 0.008(2) -0.003(2)
C9 0.029(3) 0.032(3) 0.028(3) -0.001(2) 0.001(2) 0.002(2)
C10 0.033(3) 0.028(3) 0.027(2) 0.001(2) 0.000(2) 0.002(2)
C11 0.040(3) 0.033(3) 0.033(3) 0.005(2) 0.005(2) -0.002(2)
C12 0.039(3) 0.030(3) 0.027(3) -0.004(2) 0.004(2) -0.004(2)
C13 0.037(3) 0.030(3) 0.035(3) 0.002(2) 0.005(2) -0.002(2)
C14 0.032(3) 0.055(4) 0.062(4) 0.004(3) 0.012(3) -0.004(3)
C15 0.045(3) 0.042(3) 0.026(3) 0.006(2) 0.009(2) -0.007(3)
C16 0.051(4) 0.036(3) 0.029(3) -0.005(2) 0.006(2) -0.001(3)

loop_
_atom_type_symbol
_atom_type_description
_atom_type_scat_dispersion_real
_atom_type_scat_dispersion_imag
_atom_type_scat_source
C C 0.0033 0.0016 'International Tables Vol C Tables 4.2.6.8 and 6.1.1.4'
H H 0.0000 0.0000 'International Tables Vol C Tables 4.2.6.8 and 6.1.1.4'
N N 0.0061 0.0033 'International Tables Vol C Tables 4.2.6.8 and 6.1.1.4'
O O 0.0106 0.0060 'International Tables Vol C Tables 4.2.6.8 and 6.1.1.4'
S S 0.1246 0.1234 'International Tables Vol C Tables 4.2.6.8 and 6.1.1.4'

loop_
_geom_angle_atom_site_label_1
_geom_angle_atom_site_label_2
_geom_angle_atom_site_label_3
_geom_angle
_geom_angle_site_symmetry_1
_geom_angle_site_symmetry_3
_geom_angle_publ_flag
N1 S1 C9 97.8(3) . . ?
C11 O2 C10 115.9(4) . . ?
C13 O3 C14 112.3(4) . . ?
C15 O4 C12 115.6(4) . . ?
C16 O6 H6C 114(7) . . ?
O1 N1 S1 114.7(5) . . ?
C2 C1 C9 113.3(5) . . ?
C2 C1 H1A 108.9 . . ?
C9 C1 H1A 108.9 . . ?
C2 C1 H1B 108.9 . . ?
C9 C1 H1B 108.9 . . ?
H1A C1 H1B 107.7 . . ?
C3 C2 C1 112.1(5) . . ?
C3 C2 H2A 109.2 . . ?
C1 C2 H2A 109.2 . . ?
C3 C2 H2B 109.2 . . ?
C1 C2 H2B 109.2 . . ?
H2A C2 H2B 107.9 . . ?
C2 C3 C4 111.2(5) . . ?
C2 C3 H3A 109.4 . . ?
C4 C3 H3A 109.4 . . ?
C2 C3 H3B 109.4 . . ?
C4 C3 H3B 109.4 . . ?
H3A C3 H3B 108.0 . . ?
C3 C4 C10 111.8(4) . . ?
C3 C4 H4A 109.2 . . ?
C10 C4 H4A 109.2 . . ?
C3 C4 H4B 109.2 . . ?
C10 C4 H4B 109.2 . . ?
H4A C4 H4B 107.9 . . ?
C6 C5 C10 111.5(4) . . ?
C6 C5 H5A 109.3 . . ?
C10 C5 H5A 109.3 . . ?
C6 C5 H5B 109.3 . . ?
C10 C5 H5B 109.3 . . ?
H5A C5 H5B 108.0 . . ?
C5 C6 C7 111.6(5) . . ?
C5 C6 H6A 109.3 . . ?
C7 C6 H6A 109.3 . . ?
C5 C6 H6B 109.3 . . ?
C7 C6 H6B 109.3 . . ?
H6A C6 H6B 108.0 . . ?
C6 C7 C8 112.8(5) . . ?
C6 C7 H7A 109.0 . . ?
C8 C7 H7A 109.0 . . ?
C6 C7 H7B 109.0 . . ?
C8 C7 H7B 109.0 . . ?
H7A C7 H7B 107.8 . . ?
C7 C8 C9 112.7(5) . . ?
C7 C8 H8A 109.1 . . ?
C9 C8 H8A 109.1 . . ?
C7 C8 H8B 109.1 . . ?
C9 C8 H8B 109.1 . . ?
H8A C8 H8B 107.8 . . ?
C1 C9 C8 112.1(4) . . ?
C1 C9 C10 109.7(4) . . ?
C8 C9 C10 110.3(4) . . ?
C1 C9 S1 109.5(4) . . ?
C8 C9 S1 108.7(4) . . ?
C10 C9 S1 106.4(3) . . ?
O2 C10 C4 110.4(4) . . ?
O2 C10 C5 109.6(4) . . ?
C4 C10 C5 112.7(4) . . ?
O2 C10 C9 102.5(4) . . ?
C4 C10 C9 110.3(4) . . ?
C5 C10 C9 110.9(4) . . ?
O2 C11 C12 109.3(4) . . ?
O2 C11 H11A 109.8 . . ?
C12 C11 H11A 109.8 . . ?
O2 C11 H11B 109.8 . . ?
C12 C11 H11B 109.8 . . ?
H11A C11 H11B 108.3 . . ?
O4 C12 C11 111.8(4) . . ?
O4 C12 C13 106.6(4) . . ?
C11 C12 C13 111.2(4) . . ?
O4 C12 H12A 109.1 . . ?
C11 C12 H12A 109.1 . . ?
C13 C12 H12A 109.1 . . ?
O3 C13 C12 108.7(4) . . ?
O3 C13 H13A 110.0 . . ?
C12 C13 H13A 110.0 . . ?
O3 C13 H13B 110.0 . . ?
C12 C13 H13B 110.0 . . ?
H13A C13 H13B 108.3 . . ?
O3 C14 H14A 109.5 . . ?
O3 C14 H14B 109.5 . . ?
H14A C14 H14B 109.5 . . ?
O3 C14 H14C 109.5 . . ?
H14A C14 H14C 109.5 . . ?
H14B C14 H14C 109.5 . . ?
O4 C15 C16 114.5(5) . . ?
O4 C15 H15A 108.6 . . ?
C16 C15 H15A 108.6 . . ?
O4 C15 H15B 108.6 . . ?
C16 C15 H15B 108.6 . . ?
H15A C15 H15B 107.6 . . ?
O5 C16 O6 121.1(6) . . ?
O5 C16 C15 120.4(6) . . ?
O6 C16 C15 118.5(5) . . ?

loop_
_geom_bond_atom_site_label_1
_geom_bond_atom_site_label_2
_geom_bond_distance
_geom_bond_site_symmetry_2
_geom_bond_publ_flag
S1 N1 1.752(6) . ?
S1 C9 1.854(5) . ?
O1 N1 1.179(7) . ?
O2 C11 1.420(7) . ?
O2 C10 1.441(6) . ?
O3 C13 1.410(7) . ?
O3 C14 1.422(7) . ?
O4 C15 1.414(6) . ?
O4 C12 1.430(6) . ?
O5 C16 1.207(7) . ?
O6 C16 1.323(8) . ?
O6 H6C 0.72(8) . ?
C1 C2 1.524(8) . ?
C1 C9 1.532(7) . ?
C1 H1A 0.9900 . ?
C1 H1B 0.9900 . ?
C2 C3 1.512(9) . ?
C2 H2A 0.9900 . ?
C2 H2B 0.9900 . ?
C3 C4 1.528(8) . ?
C3 H3A 0.9900 . ?
C3 H3B 0.9900 . ?
C4 C10 1.529(7) . ?
C4 H4A 0.9900 . ?
C4 H4B 0.9900 . ?
C5 C6 1.518(8) . ?
C5 C10 1.539(7) . ?
C5 H5A 0.9900 . ?
C5 H5B 0.9900 . ?
C6 C7 1.520(9) . ?
C6 H6A 0.9900 . ?
C6 H6B 0.9900 . ?
C7 C8 1.522(8) . ?
C7 H7A 0.9900 . ?
C7 H7B 0.9900 . ?
C8 C9 1.534(7) . ?
C8 H8A 0.9900 . ?
C8 H8B 0.9900 . ?
C9 C10 1.554(7) . ?
C11 C12 1.495(8) . ?
C11 H11A 0.9900 . ?
C11 H11B 0.9900 . ?
C12 C13 1.496(7) . ?
C12 H12A 1.0000 . ?
C13 H13A 0.9900 . ?
C13 H13B 0.9900 . ?
C14 H14A 0.9800 . ?
C14 H14B 0.9800 . ?
C14 H14C 0.9800 . ?
C15 C16 1.497(8) . ?
C15 H15A 0.9900 . ?
C15 H15B 0.9900 . ?

loop_
_geom_hbond_atom_site_label_D
_geom_hbond_atom_site_label_H
_geom_hbond_atom_site_label_A
_geom_hbond_distance_DH
_geom_hbond_distance_HA
_geom_hbond_distance_DA
_geom_hbond_angle_DHA
_geom_hbond_site_symmetry_A
O6 H6C O3 0.72(8) 2.08(8) 2.739(6) 151(8) .
O6 H6C O4 0.72(8) 2.34(8) 2.725(6) 115(8) .

loop_
_geom_torsion_atom_site_label_1
_geom_torsion_atom_site_label_2
_geom_torsion_atom_site_label_3
_geom_torsion_atom_site_label_4
_geom_torsion
_geom_torsion_site_symmetry_1
_geom_torsion_site_symmetry_2
_geom_torsion_site_symmetry_3
_geom_torsion_site_symmetry_4
_geom_torsion_publ_flag
C9 S1 N1 O1 176.9(5) . . . . ?
C9 C1 C2 C3 -53.2(7) . . . . ?
C1 C2 C3 C4 52.9(7) . . . . ?
C2 C3 C4 C10 -56.1(7) . . . . ?
C10 C5 C6 C7 55.1(6) . . . . ?
C5 C6 C7 C8 -53.0(7) . . . . ?
C6 C7 C8 C9 52.6(7) . . . . ?
C2 C1 C9 C8 176.8(5) . . . . ?
C2 C1 C9 C10 53.9(6) . . . . ?
C2 C1 C9 S1 -62.5(6) . . . . ?
C7 C8 C9 C1 -175.7(5) . . . . ?
C7 C8 C9 C10 -53.1(6) . . . . ?
C7 C8 C9 S1 63.1(5) . . . . ?
N1 S1 C9 C1 -55.9(4) . . . . ?
N1 S1 C9 C8 66.8(4) . . . . ?
N1 S1 C9 C10 -174.4(3) . . . . ?
C11 O2 C10 C4 -56.9(6) . . . . ?
C11 O2 C10 C5 67.9(5) . . . . ?
C11 O2 C10 C9 -174.4(4) . . . . ?
C3 C4 C10 O2 -55.0(6) . . . . ?
C3 C4 C10 C5 -178.0(5) . . . . ?
C3 C4 C10 C9 57.5(6) . . . . ?
C6 C5 C10 O2 55.8(6) . . . . ?
C6 C5 C10 C4 179.2(5) . . . . ?
C6 C5 C10 C9 -56.6(6) . . . . ?
C1 C9 C10 O2 62.1(5) . . . . ?
C8 C9 C10 O2 -61.9(5) . . . . ?
S1 C9 C10 O2 -179.5(3) . . . . ?
C1 C9 C10 C4 -55.4(6) . . . . ?
C8 C9 C10 C4 -179.4(4) . . . . ?
S1 C9 C10 C4 62.9(5) . . . . ?
C1 C9 C10 C5 179.0(4) . . . . ?
C8 C9 C10 C5 55.0(6) . . . . ?
S1 C9 C10 C5 -62.7(5) . . . . ?
C10 O2 C11 C12 176.1(4) . . . . ?
C15 O4 C12 C11 96.6(5) . . . . ?
C15 O4 C12 C13 -141.8(5) . . . . ?
O2 C11 C12 O4 -58.0(6) . . . . ?
O2 C11 C12 C13 -176.9(4) . . . . ?
C14 O3 C13 C12 -171.5(5) . . . . ?
O4 C12 C13 O3 57.7(5) . . . . ?
C11 C12 C13 O3 179.7(4) . . . . ?
C12 O4 C15 C16 91.2(6) . . . . ?
O4 C15 C16 O5 171.3(5) . . . . ?
O4 C15 C16 O6 -8.4(7) . . . . ?

loop_
_cod_related_entry_id
_cod_related_entry_database
_cod_related_entry_code
1 ChemSpider 9603282
